data_2240591
loop_
_publ_author_name
'Turgunov, Kambarali K.'
'Rakhimov, Shukhrat B.'
'Vinogradova, Valentina I.'
'Tashkhodjaev, Bakhodir'

_publ_section_title
;
 Crystal structure of anagyrine perchlorate
;
_journal_issue 5
_journal_name_full 'Acta Crystallographica Section E'
_journal_page_first o343
_journal_page_last o344
_journal_paper_doi 10.1107/S2056989015007781
_journal_volume 71
_journal_year 2015
_chemical_formula_iupac 'C15 H21 N2 O +, Cl O4 -'
_chemical_formula_moiety 'C15 H21 N2 O +, Cl O4 -'
_chemical_formula_sum 'C15 H21 Cl N2 O5'
_chemical_formula_weight 344.79
_chemical_melting_point 588(2)
_chemical_name_systematic
;
Anagyrine perchlorate
;
_space_group_IT_number 4
_symmetry_cell_setting monoclinic
_symmetry_space_group_name_Hall 'P 2yb'
_symmetry_space_group_name_H-M 'P 1 21 1'
_atom_sites_solution_hydrogens geom
_atom_sites_solution_primary direct
_atom_sites_solution_secondary difmap
_audit_creation_method SHELXL-97
_cell_angle_alpha 90.00
_cell_angle_beta 90.709(3)
_cell_angle_gamma 90.00
_cell_formula_units_Z 8
_cell_length_a 7.3550(3)
_cell_length_b 32.9820(10)
_cell_length_c 12.8849(4)
_cell_measurement_reflns_used 6414
_cell_measurement_temperature 290(2)
_cell_measurement_theta_max 74.96
_cell_measurement_theta_min 3.67
_cell_volume 3125.41(19)
_computing_cell_refinement
;
CrysAlis PRO (Oxford Diffraction, 2009)
;
_computing_data_collection
;
CrysAlis PRO (Oxford Diffraction, 2009)
;
_computing_data_reduction
;
CrysAlis PRO (Oxford Diffraction, 2009)
;
_computing_molecular_graphics
;
XP in SHELXTL (Sheldrick, 2008)
;
_computing_publication_material
;
publCIF (Westrip, 2010)
;
_computing_structure_refinement
;
SHELXL97 (Sheldrick, 2008)
;
_computing_structure_solution
;
SHELXS97 (Sheldrick, 2008)
;
_diffrn_ambient_temperature 290(2)
_diffrn_detector_area_resol_mean 10.2576
_diffrn_measured_fraction_theta_full 0.976
_diffrn_measured_fraction_theta_max 0.977
_diffrn_measurement_device_type 'Oxford Diffraction Xcalibur Ruby'
_diffrn_measurement_method '\w scans'
_diffrn_radiation_monochromator graphite
_diffrn_radiation_source 'Enhance (Cu) X-ray Source'
_diffrn_radiation_type CuK\a
_diffrn_radiation_wavelength 1.54184
_diffrn_reflns_av_R_equivalents 0.1050
_diffrn_reflns_av_sigmaI/netI 0.0892
_diffrn_reflns_limit_h_max 8
_diffrn_reflns_limit_h_min -9
_diffrn_reflns_limit_k_max 41
_diffrn_reflns_limit_k_min -41
_diffrn_reflns_limit_l_max 16
_diffrn_reflns_limit_l_min -16
_diffrn_reflns_number 53652
_diffrn_reflns_theta_full 77.51
_diffrn_reflns_theta_max 77.50
_diffrn_reflns_theta_min 3.43
_exptl_absorpt_coefficient_mu 2.424
_exptl_absorpt_correction_T_max 1.00000
_exptl_absorpt_correction_T_min 0.65055
_exptl_absorpt_correction_type multi-scan
_exptl_absorpt_process_details
;
(CrysAlis PRO; Oxford Diffraction, 2009)
;
_exptl_crystal_colour colourless
_exptl_crystal_density_diffrn 1.465
_exptl_crystal_density_method 'not measured'
_exptl_crystal_description prism
_exptl_crystal_F_000 1456
_exptl_crystal_size_max 0.65
_exptl_crystal_size_mid 0.15
_exptl_crystal_size_min 0.04
_refine_diff_density_max 0.599
_refine_diff_density_min -0.369
_refine_ls_abs_structure_details
;
Flack <i>x</i> determined using 3107 quotients
  [(<i>I</i>^+^)-(<i>I</i>^-^)]/[(<i>I</i>^+^)+(<i>I</i>^-^)]
(Parsons <i>et al.</i>,  2013)
;
_refine_ls_abs_structure_Flack -0.024(12)
_refine_ls_extinction_coef 0.00064(10)
_refine_ls_extinction_expression Fc^*^=kFc[1+0.001xFc^2^\l^3^/sin(2\q)]^-1/4^
_refine_ls_extinction_method SHELXL
_refine_ls_goodness_of_fit_ref 1.020
_refine_ls_hydrogen_treatment mixed
_refine_ls_matrix_type full
_refine_ls_number_parameters 846
_refine_ls_number_reflns 12780
_refine_ls_number_restraints 1
_refine_ls_restrained_S_all 1.020
_refine_ls_R_factor_all 0.0896
_refine_ls_R_factor_gt 0.0644
_refine_ls_shift/su_max 0.005
_refine_ls_shift/su_mean 0.000
_refine_ls_structure_factor_coef Fsqd
_refine_ls_weighting_details 'calc w=1/[\s^2^(Fo^2^)+(0.0663P)^2^+0.7864P] where P=(Fo^2^+2Fc^2^)/3'
_refine_ls_weighting_scheme calc
_refine_ls_wR_factor_gt 0.1560
_refine_ls_wR_factor_ref 0.1892
_reflns_number_gt 9677
_reflns_number_total 12780
_reflns_threshold_expression I>2\s(I)
_cod_data_source_file hb7409sup1.cf
_cod_data_source_block I
_cod_original_sg_symbol_H-M 'P 21'
_cod_database_code 2240591
_cod_database_fobs_code 2240591

loop_
_symmetry_equiv_pos_as_xyz
'x, y, z'
'-x, y+1/2, -z'

loop_
_atom_site_type_symbol
_atom_site_label
_atom_site_fract_x
_atom_site_fract_y
_atom_site_fract_z
_atom_site_U_iso_or_equiv
_atom_site_adp_type
_atom_site_calc_flag
_atom_site_refinement_flags
_atom_site_occupancy
_atom_site_symmetry_multiplicity
O O1A 0.4133(6) 0.31408(11) 0.7883(3) 0.0586(9) Uani d . 1 1
N N1A 0.5187(5) 0.35415(11) 0.9204(3) 0.0447(8) Uani d . 1 1
N N2A 0.2907(6) 0.38902(11) 1.1098(3) 0.0460(8) Uani d . 1 1
C C1A 0.4817(7) 0.34744(15) 0.8144(4) 0.0485(10) Uani d . 1 1
C C2A 0.5292(7) 0.37879(17) 0.7450(4) 0.0576(12) Uani d . 1 1
H H2A 0.5092 0.3752 0.6741 0.069 Uiso calc R 1 1
C C3A 0.6032(8) 0.41377(17) 0.7797(4) 0.0593(12) Uani d . 1 1
H H3A 0.6344 0.4340 0.7328 0.071 Uiso calc R 1 1
C C4A 0.6333(8) 0.41978(15) 0.8873(4) 0.0569(12) Uani d . 1 1
H H4A 0.6803 0.4443 0.9111 0.068 Uiso calc R 1 1
C C5A 0.5937(6) 0.38989(14) 0.9558(4) 0.0468(9) Uani d . 1 1
C C6A 0.6195(7) 0.39559(14) 1.0709(4) 0.0509(10) Uani d . 1 1
H H6A 0.7237 0.4136 1.0823 0.061 Uiso calc R 1 1
C C7A 0.6605(8) 0.35544(16) 1.1242(4) 0.0585(12) Uani d . 1 1
H H7A 0.6815 0.3595 1.1979 0.070 Uiso calc R 1 1
H H7B 0.7678 0.3430 1.0948 0.070 Uiso calc R 1 1
C C8A 0.4945(7) 0.32869(14) 1.1059(4) 0.0495(10) Uani d . 1 1
H H8A 0.5179 0.3029 1.1412 0.059 Uiso calc R 1 1
C C9A 0.4759(7) 0.31962(13) 0.9901(4) 0.0500(10) Uani d . 1 1
H H9A 0.5558 0.2972 0.9735 0.060 Uiso calc R 1 1
H H9B 0.3522 0.3109 0.9757 0.060 Uiso calc R 1 1
C C10A 0.3225(8) 0.34697(14) 1.1534(4) 0.0525(11) Uani d . 1 1
H H10A 0.2194 0.3300 1.1316 0.063 Uiso calc R 1 1
C C11A 0.3270(10) 0.34759(18) 1.2714(4) 0.0660(14) Uani d . 1 1
H H11A 0.4344 0.3621 1.2953 0.079 Uiso calc R 1 1
H H11B 0.3345 0.3200 1.2973 0.079 Uiso calc R 1 1
C C12A 0.1551(12) 0.3683(2) 1.3153(5) 0.0811(19) Uani d . 1 1
H H12A 0.0493 0.3519 1.2989 0.097 Uiso calc R 1 1
H H12B 0.1663 0.3701 1.3903 0.097 Uiso calc R 1 1
C C13A 0.1284(10) 0.41028(19) 1.2713(4) 0.0677(14) Uani d . 1 1
H H13A 0.0151 0.4215 1.2962 0.081 Uiso calc R 1 1
H H13B 0.2268 0.4277 1.2946 0.081 Uiso calc R 1 1
C C14A 0.1239(7) 0.40890(16) 1.1549(4) 0.0548(11) Uani d . 1 1
H H14A 0.1141 0.4363 1.1283 0.066 Uiso calc R 1 1
H H14B 0.0167 0.3941 1.1321 0.066 Uiso calc R 1 1
C C15A 0.4529(7) 0.41532(14) 1.1185(3) 0.0479(10) Uani d . 1 1
H H15A 0.4777 0.4211 1.1911 0.057 Uiso calc R 1 1
H H15B 0.4285 0.4409 1.0836 0.057 Uiso calc R 1 1
O O1B 0.0848(6) 0.36310(12) 0.9439(3) 0.0591(9) Uani d . 1 1
N N1B 0.0180(6) 0.34775(12) 0.7754(3) 0.0464(8) Uani d . 1 1
N N2B 0.2143(5) 0.28075(11) 0.6285(3) 0.0428(8) Uani d . 1 1
C C1B 0.0737(7) 0.37526(15) 0.8519(4) 0.0498(10) Uani d . 1 1
C C2B 0.1114(8) 0.41506(17) 0.8180(5) 0.0633(13) Uani d . 1 1
H H2C 0.1467 0.4345 0.8664 0.076 Uiso calc R 1 1
C C3B 0.0975(9) 0.42544(18) 0.7174(5) 0.0682(14) Uani d . 1 1
H H3C 0.1227 0.4519 0.6974 0.082 Uiso calc R 1 1
C C4B 0.0450(9) 0.39665(17) 0.6415(5) 0.0648(14) Uani d . 1 1
H H4C 0.0387 0.4038 0.5717 0.078 Uiso calc R 1 1
C C5B 0.0042(8) 0.35841(16) 0.6721(4) 0.0538(11) Uani d . 1 1
C C6B -0.0512(8) 0.32671(17) 0.5943(4) 0.0559(12) Uani d . 1 1
H H6C -0.1171 0.3400 0.5372 0.067 Uiso calc R 1 1
C C7B -0.1758(8) 0.2952(2) 0.6424(4) 0.0640(14) Uani d . 1 1
H H7C -0.2846 0.3081 0.6686 0.077 Uiso calc R 1 1
H H7D -0.2117 0.2752 0.5910 0.077 Uiso calc R 1 1
C C8B -0.0701(7) 0.27531(16) 0.7304(4) 0.0546(11) Uani d . 1 1
H H8C -0.1510 0.2552 0.7614 0.066 Uiso calc R 1 1
C C9B -0.0252(7) 0.30642(15) 0.8148(4) 0.0501(10) Uani d . 1 1
H H9C -0.1278 0.3084 0.8611 0.060 Uiso calc R 1 1
H H9D 0.0780 0.2966 0.8552 0.060 Uiso calc R 1 1
C C10B 0.0950(7) 0.25221(14) 0.6903(4) 0.0495(10) Uani d . 1 1
H H10C 0.1657 0.2427 0.7505 0.059 Uiso calc R 1 1
C C11B 0.0438(9) 0.21524(18) 0.6244(5) 0.0679(15) Uani d . 1 1
H H11C -0.0204 0.1959 0.6673 0.082 Uiso calc R 1 1
H H11D -0.0384 0.2237 0.5691 0.082 Uiso calc R 1 1
C C12B 0.2083(10) 0.19436(17) 0.5769(5) 0.0711(16) Uani d . 1 1
H H12C 0.2831 0.1827 0.6318 0.085 Uiso calc R 1 1
H H12D 0.1673 0.1725 0.5321 0.085 Uiso calc R 1 1
C C13B 0.3193(9) 0.22340(17) 0.5158(5) 0.0653(14) Uani d . 1 1
H H13C 0.2485 0.2332 0.4570 0.078 Uiso calc R 1 1
H H13D 0.4260 0.2097 0.4896 0.078 Uiso calc R 1 1
C C14B 0.3771(7) 0.25872(16) 0.5831(4) 0.0561(11) Uani d . 1 1
H H14C 0.4473 0.2776 0.5420 0.067 Uiso calc R 1 1
H H14D 0.4546 0.2489 0.6391 0.067 Uiso calc R 1 1
C C15B 0.1168(8) 0.30531(15) 0.5495(3) 0.0543(11) Uani d . 1 1
H H15C 0.0787 0.2879 0.4927 0.065 Uiso calc R 1 1
H H15D 0.1991 0.3255 0.5221 0.065 Uiso calc R 1 1
O O1C 0.8812(5) 0.12630(11) 0.2909(3) 0.0560(8) Uani d . 1 1
N N1C 0.7799(5) 0.08624(11) 0.4217(3) 0.0433(7) Uani d . 1 1
N N2C 1.0207(6) 0.05052(11) 0.6095(3) 0.0456(8) Uani d . 1 1
C C1C 0.8095(6) 0.09375(14) 0.3167(3) 0.0453(9) Uani d . 1 1
C C2C 0.7495(7) 0.06292(16) 0.2460(4) 0.0514(10) Uani d . 1 1
H H2E 0.7659 0.0666 0.1752 0.062 Uiso calc R 1 1
C C3C 0.6694(8) 0.02861(16) 0.2800(4) 0.0574(12) Uani d . 1 1
H H3E 0.6292 0.0093 0.2324 0.069 Uiso calc R 1 1
C C4C 0.6467(8) 0.02195(15) 0.3858(4) 0.0550(11) Uani d . 1 1
H H4E 0.5940 -0.0020 0.4085 0.066 Uiso calc R 1 1
C C5C 0.7012(6) 0.05031(13) 0.4561(4) 0.0449(9) Uani d . 1 1
C C6C 0.6872(7) 0.04424(14) 0.5715(4) 0.0498(10) Uani d . 1 1
H H6E 0.5835 0.0263 0.5838 0.060 Uiso calc R 1 1
C C7C 0.6506(8) 0.08412(16) 0.6271(4) 0.0561(11) Uani d . 1 1
H H7E 0.5412 0.0968 0.5996 0.067 Uiso calc R 1 1
H H7F 0.6354 0.0795 0.7009 0.067 Uiso calc R 1 1
C C8C 0.8144(8) 0.11066(13) 0.6082(4) 0.0508(11) Uani d . 1 1
H H8E 0.7927 0.1364 0.6441 0.061 Uiso calc R 1 1
C C9C 0.8253(8) 0.12038(13) 0.4926(4) 0.0500(10) Uani d . 1 1
H H9E 0.7433 0.1427 0.4774 0.060 Uiso calc R 1 1
H H9F 0.9476 0.1295 0.4778 0.060 Uiso calc R 1 1
C C10C 0.9917(7) 0.09288(14) 0.6542(4) 0.0509(10) Uani d . 1 1
H H10E 1.0924 0.1100 0.6312 0.061 Uiso calc R 1 1
C C11C 0.9978(10) 0.09176(17) 0.7727(4) 0.0647(14) Uani d . 1 1
H H11E 0.9915 0.1193 0.7989 0.078 Uiso calc R 1 1
H H11F 0.8920 0.0773 0.7973 0.078 Uiso calc R 1 1
C C12C 1.1679(11) 0.0716(2) 0.8160(5) 0.0760(17) Uani d . 1 1
H H12E 1.2733 0.0879 0.7989 0.091 Uiso calc R 1 1
H H12F 1.1605 0.0701 0.8910 0.091 Uiso calc R 1 1
C C13C 1.1914(10) 0.0292(2) 0.7725(4) 0.0715(15) Uani d . 1 1
H H13E 1.0937 0.0119 0.7962 0.086 Uiso calc R 1 1
H H13F 1.3057 0.0178 0.7970 0.086 Uiso calc R 1 1
C C14C 1.1893(8) 0.03078(18) 0.6545(4) 0.0598(12) Uani d . 1 1
H H14E 1.2953 0.0457 0.6316 0.072 Uiso calc R 1 1
H H14F 1.1983 0.0034 0.6277 0.072 Uiso calc R 1 1
C C15C 0.8559(7) 0.02379(14) 0.6161(3) 0.0489(10) Uani d . 1 1
H H15E 0.8351 0.0168 0.6881 0.059 Uiso calc R 1 1
H H15F 0.8781 -0.0012 0.5785 0.059 Uiso calc R 1 1
O O1D 0.2197(6) 0.07898(11) 0.4471(3) 0.0569(8) Uani d . 1 1
N N1D 0.2731(5) 0.09373(11) 0.2775(3) 0.0424(7) Uani d . 1 1
N N2D 0.0690(5) 0.16005(10) 0.1287(3) 0.0403(7) Uani d . 1 1
C C1D 0.2222(7) 0.06657(14) 0.3553(3) 0.0464(10) Uani d . 1 1
C C2D 0.1765(7) 0.02692(15) 0.3226(4) 0.0546(11) Uani d . 1 1
H H2G 0.1471 0.0074 0.3718 0.065 Uiso calc R 1 1
C C3D 0.1750(8) 0.01683(15) 0.2199(4) 0.0569(12) Uani d . 1 1
H H3G 0.1380 -0.0090 0.1996 0.068 Uiso calc R 1 1
C C4D 0.2279(8) 0.04458(15) 0.1455(4) 0.0540(11) Uani d . 1 1
H H4G 0.2302 0.0371 0.0759 0.065 Uiso calc R 1 1
C C5D 0.2762(7) 0.08259(14) 0.1743(3) 0.0461(9) Uani d . 1 1
C C6D 0.3330(7) 0.11426(15) 0.0955(3) 0.0492(10) Uani d . 1 1
H H6G 0.3962 0.1004 0.0391 0.059 Uiso calc R 1 1
C C7D 0.4602(7) 0.14484(17) 0.1420(4) 0.0554(12) Uani d . 1 1
H H7G 0.4957 0.1644 0.0900 0.066 Uiso calc R 1 1
H H7H 0.5688 0.1315 0.1685 0.066 Uiso calc R 1 1
C C8D 0.3609(7) 0.16602(14) 0.2301(4) 0.0508(10) Uani d . 1 1
H H8G 0.4437 0.1863 0.2599 0.061 Uiso calc R 1 1
C C9D 0.3199(7) 0.13482(14) 0.3155(3) 0.0480(10) Uani d . 1 1
H H9G 0.4254 0.1328 0.3611 0.058 Uiso calc R 1 1
H H9H 0.2198 0.1449 0.3565 0.058 Uiso calc R 1 1
C C10D 0.1933(7) 0.18822(13) 0.1895(3) 0.0474(10) Uani d . 1 1
H H10G 0.1259 0.1980 0.2496 0.057 Uiso calc R 1 1
C C11D 0.2425(9) 0.22534(15) 0.1232(5) 0.0623(14) Uani d . 1 1
H H11G 0.3119 0.2443 0.1656 0.075 Uiso calc R 1 1
H H11H 0.3192 0.2167 0.0667 0.075 Uiso calc R 1 1
C C12D 0.0761(9) 0.24698(16) 0.0785(5) 0.0662(14) Uani d . 1 1
H H12G 0.0047 0.2582 0.1344 0.079 Uiso calc R 1 1
H H12H 0.1144 0.2692 0.0344 0.079 Uiso calc R 1 1
C C13D -0.0384(9) 0.21742(18) 0.0160(5) 0.0664(14) Uani d . 1 1
H H13G 0.0306 0.2077 -0.0427 0.080 Uiso calc R 1 1
H H13H -0.1460 0.2311 -0.0106 0.080 Uiso calc R 1 1
C C14D -0.0952(7) 0.18134(16) 0.0832(4) 0.0540(11) Uani d . 1 1
H H14G -0.1719 0.1908 0.1389 0.065 Uiso calc R 1 1
H H14H -0.1652 0.1624 0.0414 0.065 Uiso calc R 1 1
C C15D 0.1650(7) 0.13525(14) 0.0495(3) 0.0498(10) Uani d . 1 1
H H15G 0.2014 0.1526 -0.0073 0.060 Uiso calc R 1 1
H H15H 0.0822 0.1149 0.0218 0.060 Uiso calc R 1 1
Cl Cl1 0.5283(2) 0.18310(5) 0.83543(11) 0.0683(3) Uani d . 1 1
O O11 0.3429(11) 0.1756(3) 0.8283(6) 0.150(4) Uani d . 1 1
O O12 0.5416(16) 0.2170(3) 0.8995(9) 0.181(5) Uani d . 1 1
O O13 0.6026(10) 0.1909(2) 0.7395(5) 0.120(2) Uani d . 1 1
O O14 0.6176(15) 0.1521(3) 0.8875(7) 0.161(4) Uani d . 1 1
Cl Cl2 0.6107(3) 0.42676(4) 0.45172(10) 0.0705(4) Uani d . 1 1
O O21 0.452(2) 0.4201(8) 0.4894(10) 0.355(15) Uani d . 1 1
O O22 0.590(2) 0.4423(4) 0.3594(7) 0.244(8) Uani d . 1 1
O O23 0.670(2) 0.3903(3) 0.4433(15) 0.298(11) Uani d . 1 1
O O24 0.7186(14) 0.4502(2) 0.5180(6) 0.153(4) Uani d . 1 1
Cl Cl3 0.7597(2) 0.25649(4) 0.33650(10) 0.0654(3) Uani d . 1 1
O O31 0.6728(15) 0.2873(3) 0.3883(7) 0.167(4) Uani d . 1 1
O O32 0.7512(19) 0.2224(3) 0.3989(9) 0.195(5) Uani d . 1 1
O O33 0.6803(8) 0.24878(19) 0.2401(4) 0.1007(18) Uani d . 1 1
O O34 0.9439(11) 0.2649(4) 0.3267(6) 0.182(5) Uani d . 1 1
Cl Cl4 0.7284(3) 0.02077(4) 0.96609(10) 0.0700(4) Uani d . 1 1
O O41 0.8759(18) -0.0026(3) 1.0007(9) 0.196(6) Uani d . 1 1
O O42 0.5883(17) 0.0062(4) 1.0232(7) 0.198(6) Uani d . 1 1
O O43 0.7115(10) 0.01230(17) 0.8606(3) 0.0973(18) Uani d . 1 1
O O44 0.7781(14) 0.06101(17) 0.9878(4) 0.135(3) Uani d . 1 1
H H2AN 0.259(8) 0.3892(17) 1.032(4) 0.051(14) Uiso d . 1 1
H H2CN 0.264(9) 0.2945(18) 0.668(5) 0.052(15) Uiso d . 1 1
H H2EN 1.034(13) 0.055(3) 0.541(7) 0.11(3) Uiso d . 1 1
H H2GN 0.015(7) 0.1414(16) 0.187(4) 0.043(13) Uiso d . 1 1

loop_
_atom_site_aniso_label
_atom_site_aniso_U_11
_atom_site_aniso_U_22
_atom_site_aniso_U_33
_atom_site_aniso_U_12
_atom_site_aniso_U_13
_atom_site_aniso_U_23
O1A 0.060(2) 0.0617(19) 0.0538(19) -0.0031(16) -0.0063(16) -0.0159(15)
N1A 0.040(2) 0.0453(17) 0.0491(19) -0.0026(15) 0.0007(15) -0.0076(14)
N2A 0.050(2) 0.0452(17) 0.0423(18) -0.0046(16) -0.0050(16) 0.0012(14)
C1A 0.038(2) 0.055(2) 0.053(2) 0.0049(19) -0.0001(18) -0.0126(19)
C2A 0.048(3) 0.074(3) 0.051(3) 0.010(2) 0.007(2) -0.002(2)
C3A 0.058(3) 0.062(3) 0.059(3) 0.001(2) 0.015(2) 0.006(2)
C4A 0.058(3) 0.055(3) 0.058(3) -0.010(2) 0.013(2) -0.002(2)
C5A 0.040(2) 0.045(2) 0.055(2) -0.0056(18) 0.0040(18) -0.0063(18)
C6A 0.045(3) 0.052(2) 0.056(3) -0.0108(19) -0.0066(19) -0.0060(19)
C7A 0.053(3) 0.062(3) 0.061(3) 0.003(2) -0.017(2) -0.001(2)
C8A 0.051(3) 0.045(2) 0.053(2) -0.0014(18) -0.008(2) 0.0045(17)
C9A 0.054(3) 0.044(2) 0.052(2) 0.0011(19) -0.002(2) -0.0052(17)
C10A 0.061(3) 0.046(2) 0.051(2) -0.014(2) -0.008(2) 0.0050(18)
C11A 0.090(4) 0.062(3) 0.045(3) -0.007(3) -0.003(3) 0.014(2)
C12A 0.107(6) 0.081(4) 0.055(3) -0.011(4) 0.023(3) 0.011(3)
C13A 0.076(4) 0.071(3) 0.057(3) 0.003(3) 0.016(3) -0.007(2)
C14A 0.054(3) 0.059(3) 0.051(2) -0.003(2) 0.006(2) -0.001(2)
C15A 0.051(3) 0.047(2) 0.045(2) -0.0101(19) -0.0018(18) -0.0063(16)
O1B 0.061(2) 0.070(2) 0.0461(18) 0.0027(17) -0.0119(15) -0.0126(15)
N1B 0.044(2) 0.0549(19) 0.0403(18) 0.0049(16) -0.0033(15) -0.0072(15)
N2B 0.045(2) 0.0442(17) 0.0396(17) -0.0071(15) -0.0041(15) -0.0049(14)
C1B 0.039(2) 0.060(2) 0.050(2) 0.0102(19) -0.0046(18) -0.0109(19)
C2B 0.053(3) 0.055(3) 0.081(4) 0.003(2) -0.001(3) -0.018(2)
C3B 0.060(4) 0.056(3) 0.088(4) 0.005(2) 0.011(3) 0.009(3)
C4B 0.072(4) 0.064(3) 0.058(3) 0.020(3) 0.001(3) 0.007(2)
C5B 0.056(3) 0.063(3) 0.042(2) 0.011(2) -0.002(2) 0.0016(19)
C6B 0.056(3) 0.071(3) 0.041(2) 0.013(2) -0.013(2) -0.005(2)
C7B 0.039(3) 0.090(4) 0.063(3) -0.001(2) -0.001(2) -0.027(3)
C8B 0.052(3) 0.062(3) 0.051(2) -0.018(2) 0.007(2) -0.010(2)
C9B 0.050(3) 0.060(3) 0.040(2) -0.006(2) 0.0037(18) -0.0037(18)
C10B 0.053(3) 0.047(2) 0.049(2) -0.0091(19) 0.0043(19) -0.0035(17)
C11B 0.067(4) 0.062(3) 0.076(4) -0.025(3) 0.008(3) -0.015(3)
C12B 0.083(4) 0.055(3) 0.075(4) -0.005(3) -0.004(3) -0.026(3)
C13B 0.061(3) 0.062(3) 0.073(3) -0.001(2) 0.003(3) -0.025(3)
C14B 0.050(3) 0.057(3) 0.062(3) 0.006(2) -0.003(2) -0.013(2)
C15B 0.067(3) 0.061(3) 0.035(2) 0.001(2) 0.002(2) 0.0004(18)
O1C 0.057(2) 0.0607(19) 0.0500(17) -0.0013(16) 0.0074(15) 0.0148(14)
N1C 0.043(2) 0.0449(17) 0.0420(18) -0.0007(15) 0.0033(14) 0.0020(14)
N2C 0.053(2) 0.0494(19) 0.0346(17) -0.0036(16) 0.0057(15) 0.0040(14)
C1C 0.041(2) 0.054(2) 0.041(2) 0.0054(19) -0.0002(17) 0.0071(17)
C2C 0.046(3) 0.067(3) 0.041(2) 0.007(2) -0.0032(18) -0.0056(19)
C3C 0.056(3) 0.059(3) 0.056(3) 0.009(2) -0.010(2) -0.014(2)
C4C 0.057(3) 0.048(2) 0.061(3) -0.007(2) 0.000(2) -0.007(2)
C5C 0.036(2) 0.050(2) 0.049(2) -0.0040(17) 0.0008(17) 0.0022(17)
C6C 0.051(3) 0.048(2) 0.050(2) -0.0107(19) 0.013(2) 0.0030(18)
C7C 0.054(3) 0.063(3) 0.052(3) -0.004(2) 0.014(2) 0.001(2)
C8C 0.061(3) 0.042(2) 0.050(2) -0.0019(19) 0.011(2) -0.0077(17)
C9C 0.059(3) 0.045(2) 0.047(2) -0.0036(19) -0.001(2) 0.0022(17)
C10C 0.060(3) 0.050(2) 0.043(2) -0.011(2) 0.0060(19) 0.0022(17)
C11C 0.092(4) 0.061(3) 0.042(2) -0.005(3) 0.003(2) -0.007(2)
C12C 0.089(5) 0.088(4) 0.050(3) -0.013(4) -0.013(3) -0.002(3)
C13C 0.077(4) 0.087(4) 0.050(3) 0.004(3) -0.004(3) 0.011(3)
C14C 0.057(3) 0.068(3) 0.055(3) 0.009(2) 0.004(2) 0.011(2)
C15C 0.057(3) 0.046(2) 0.044(2) -0.004(2) 0.0043(19) 0.0037(17)
O1D 0.066(2) 0.0650(19) 0.0397(16) 0.0003(17) 0.0116(15) 0.0094(14)
N1D 0.042(2) 0.0485(17) 0.0369(16) 0.0005(15) 0.0040(14) 0.0026(13)
N2D 0.0384(19) 0.0408(16) 0.0419(17) -0.0041(14) 0.0030(14) 0.0061(13)
C1D 0.046(3) 0.053(2) 0.041(2) 0.0062(19) 0.0088(17) 0.0103(17)
C2D 0.051(3) 0.051(2) 0.061(3) 0.004(2) 0.005(2) 0.011(2)
C3D 0.062(3) 0.044(2) 0.065(3) 0.006(2) 0.007(2) 0.000(2)
C4D 0.060(3) 0.056(2) 0.045(2) 0.010(2) 0.003(2) -0.0046(19)
C5D 0.045(2) 0.055(2) 0.038(2) 0.0077(19) 0.0029(17) 0.0017(17)
C6D 0.051(3) 0.060(2) 0.0372(19) 0.002(2) 0.0140(18) 0.0031(17)
C7D 0.031(2) 0.075(3) 0.059(3) -0.007(2) 0.0002(19) 0.028(2)
C8D 0.047(3) 0.053(2) 0.051(2) -0.0144(19) -0.0042(19) 0.0082(19)
C9D 0.049(3) 0.058(2) 0.037(2) -0.006(2) -0.0053(17) 0.0024(17)
C10D 0.057(3) 0.042(2) 0.043(2) -0.0100(19) 0.0025(18) 0.0010(16)
C11D 0.073(4) 0.049(2) 0.065(3) -0.018(2) -0.008(3) 0.014(2)
C12D 0.080(4) 0.047(2) 0.071(3) -0.008(2) 0.004(3) 0.016(2)
C13D 0.067(4) 0.068(3) 0.065(3) -0.002(3) -0.006(3) 0.025(3)
C14D 0.047(3) 0.056(2) 0.059(3) -0.001(2) 0.002(2) 0.018(2)
C15D 0.059(3) 0.056(2) 0.0351(19) 0.004(2) 0.0044(18) 0.0027(17)
Cl1 0.0701(9) 0.0747(8) 0.0602(7) -0.0005(7) 0.0010(6) 0.0107(6)
O11 0.099(5) 0.237(10) 0.114(5) -0.075(6) 0.002(4) 0.053(6)
O12 0.197(11) 0.136(7) 0.211(10) 0.006(7) 0.029(8) -0.090(7)
O13 0.106(5) 0.149(6) 0.105(4) 0.017(4) 0.039(4) 0.050(4)
O14 0.202(10) 0.155(7) 0.124(6) 0.066(7) -0.028(6) 0.041(5)
Cl2 0.1003(12) 0.0585(6) 0.0522(6) 0.0064(7) -0.0139(7) -0.0059(5)
O21 0.232(16) 0.68(4) 0.151(10) -0.22(2) 0.081(10) -0.093(17)
O22 0.350(16) 0.269(13) 0.110(6) -0.210(13) -0.120(8) 0.074(7)
O23 0.331(19) 0.117(7) 0.44(2) 0.107(10) -0.243(18) -0.132(10)
O24 0.243(10) 0.091(4) 0.121(5) -0.004(5) -0.107(6) -0.023(4)
Cl3 0.0663(8) 0.0713(7) 0.0584(7) 0.0034(6) -0.0049(6) -0.0103(5)
O31 0.206(10) 0.174(8) 0.122(6) 0.079(7) -0.004(6) -0.070(6)
O32 0.274(15) 0.119(6) 0.192(10) 0.028(8) -0.049(9) 0.059(6)
O33 0.092(4) 0.119(4) 0.090(3) 0.020(3) -0.037(3) -0.027(3)
O34 0.088(5) 0.338(15) 0.119(5) -0.068(7) 0.002(4) -0.092(7)
Cl4 0.1067(12) 0.0591(6) 0.0445(6) -0.0147(7) 0.0163(6) -0.0037(5)
O41 0.260(14) 0.134(7) 0.192(10) 0.046(8) -0.121(10) -0.031(7)
O42 0.242(12) 0.241(11) 0.113(5) -0.130(10) 0.107(7) -0.060(6)
O43 0.148(5) 0.097(3) 0.047(2) -0.033(3) 0.012(3) -0.003(2)
O44 0.268(11) 0.069(3) 0.068(3) -0.033(4) 0.011(4) -0.012(2)

loop_
_atom_type_symbol
_atom_type_description
_atom_type_scat_dispersion_real
_atom_type_scat_dispersion_imag
_atom_type_scat_source
C C 0.0181 0.0091 'International Tables Vol C Tables 4.2.6.8 and 6.1.1.4'
H H 0.0000 0.0000 'International Tables Vol C Tables 4.2.6.8 and 6.1.1.4'
N N 0.0311 0.0180 'International Tables Vol C Tables 4.2.6.8 and 6.1.1.4'
O O 0.0492 0.0322 'International Tables Vol C Tables 4.2.6.8 and 6.1.1.4'
Cl Cl 0.3639 0.7018 'International Tables Vol C Tables 4.2.6.8 and 6.1.1.4'

loop_
_geom_angle_atom_site_label_1
_geom_angle_atom_site_label_2
_geom_angle_atom_site_label_3
_geom_angle
C5A N1A C1A 121.9(4)
C5A N1A C9A 122.9(4)
C1A N1A C9A 115.2(4)
C15A N2A C14A 112.0(4)
C15A N2A C10A 112.9(4)
C14A N2A C10A 112.1(4)
C15A N2A H2AN 104(3)
C14A N2A H2AN 101(3)
C10A N2A H2AN 114(3)
O1A C1A N1A 118.1(5)
O1A C1A C2A 125.0(5)
N1A C1A C2A 116.9(4)
C3A C2A C1A 121.1(5)
C3A C2A H2A 119.4
C1A C2A H2A 119.4
C2A C3A C4A 120.2(5)
C2A C3A H3A 119.9
C4A C3A H3A 119.9
C5A C4A C3A 120.2(5)
C5A C4A H4A 119.9
C3A C4A H4A 119.9
C4A C5A N1A 119.6(4)
C4A C5A C6A 121.7(4)
N1A C5A C6A 118.6(4)
C5A C6A C7A 111.0(4)
C5A C6A C15A 111.0(4)
C7A C6A C15A 110.3(4)
C5A C6A H6A 108.2
C7A C6A H6A 108.2
C15A C6A H6A 108.2
C6A C7A C8A 106.3(4)
C6A C7A H7A 110.5
C8A C7A H7A 110.5
C6A C7A H7B 110.5
C8A C7A H7B 110.5
H7A C7A H7B 108.7
C7A C8A C9A 109.1(4)
C7A C8A C10A 111.9(4)
C9A C8A C10A 113.7(4)
C7A C8A H8A 107.3
C9A C8A H8A 107.3
C10A C8A H8A 107.3
N1A C9A C8A 115.0(4)
N1A C9A H9A 108.5
C8A C9A H9A 108.5
N1A C9A H9B 108.5
C8A C9A H9B 108.5
H9A C9A H9B 107.5
N2A C10A C11A 111.1(4)
N2A C10A C8A 109.6(4)
C11A C10A C8A 113.4(5)
N2A C10A H10A 107.5
C11A C10A H10A 107.5
C8A C10A H10A 107.5
C10A C11A C12A 111.3(5)
C10A C11A H11A 109.4
C12A C11A H11A 109.4
C10A C11A H11B 109.4
C12A C11A H11B 109.4
H11A C11A H11B 108.0
C13A C12A C11A 111.8(5)
C13A C12A H12A 109.3
C11A C12A H12A 109.3
C13A C12A H12B 109.3
C11A C12A H12B 109.3
H12A C12A H12B 107.9
C14A C13A C12A 110.5(5)
C14A C13A H13A 109.6
C12A C13A H13A 109.6
C14A C13A H13B 109.6
C12A C13A H13B 109.6
H13A C13A H13B 108.1
C13A C14A N2A 112.9(5)
C13A C14A H14A 109.0
N2A C14A H14A 109.0
C13A C14A H14B 109.0
N2A C14A H14B 109.0
H14A C14A H14B 107.8
N2A C15A C6A 111.8(4)
N2A C15A H15A 109.3
C6A C15A H15A 109.3
N2A C15A H15B 109.3
C6A C15A H15B 109.3
H15A C15A H15B 107.9
C5B N1B C1B 122.2(4)
C5B N1B C9B 123.3(4)
C1B N1B C9B 114.6(4)
C15B N2B C10B 114.9(4)
C15B N2B C14B 111.9(4)
C10B N2B C14B 111.6(4)
C15B N2B H2CN 111(4)
C10B N2B H2CN 107(4)
C14B N2B H2CN 100(5)
O1B C1B N1B 118.3(5)
O1B C1B C2B 125.4(5)
N1B C1B C2B 116.3(5)
C3B C2B C1B 121.5(5)
C3B C2B H2C 119.3
C1B C2B H2C 119.3
C2B C3B C4B 120.9(6)
C2B C3B H3C 119.6
C4B C3B H3C 119.6
C5B C4B C3B 118.8(5)
C5B C4B H4C 120.6
C3B C4B H4C 120.6
C4B C5B N1B 120.3(5)
C4B C5B C6B 120.8(5)
N1B C5B C6B 118.9(5)
C5B C6B C7B 111.2(4)
C5B C6B C15B 110.9(4)
C7B C6B C15B 109.3(5)
C5B C6B H6C 108.5
C7B C6B H6C 108.5
C15B C6B H6C 108.5
C8B C7B C6B 107.1(4)
C8B C7B H7C 110.3
C6B C7B H7C 110.3
C8B C7B H7D 110.3
C6B C7B H7D 110.3
H7C C7B H7D 108.5
C7B C8B C10B 111.5(4)
C7B C8B C9B 110.2(4)
C10B C8B C9B 114.2(4)
C7B C8B H8C 106.9
C10B C8B H8C 106.9
C9B C8B H8C 106.9
N1B C9B C8B 114.6(4)
N1B C9B H9C 108.6
C8B C9B H9C 108.6
N1B C9B H9D 108.6
C8B C9B H9D 108.6
H9C C9B H9D 107.6
N2B C10B C8B 109.5(4)
N2B C10B C11B 110.0(4)
C8B C10B C11B 113.2(4)
N2B C10B H10C 108.0
C8B C10B H10C 108.0
C11B C10B H10C 108.0
C12B C11B C10B 113.0(5)
C12B C11B H11C 109.0
C10B C11B H11C 109.0
C12B C11B H11D 109.0
C10B C11B H11D 109.0
H11C C11B H11D 107.8
C13B C12B C11B 111.3(5)
C13B C12B H12C 109.4
C11B C12B H12C 109.4
C13B C12B H12D 109.4
C11B C12B H12D 109.4
H12C C12B H12D 108.0
C12B C13B C14B 110.2(5)
C12B C13B H13C 109.6
C14B C13B H13C 109.6
C12B C13B H13D 109.6
C14B C13B H13D 109.6
H13C C13B H13D 108.1
C13B C14B N2B 111.8(4)
C13B C14B H14C 109.3
N2B C14B H14C 109.3
C13B C14B H14D 109.3
N2B C14B H14D 109.3
H14C C14B H14D 107.9
N2B C15B C6B 112.2(4)
N2B C15B H15C 109.2
C6B C15B H15C 109.2
N2B C15B H15D 109.2
C6B C15B H15D 109.2
H15C C15B H15D 107.9
C5C N1C C1C 122.0(4)
C5C N1C C9C 122.7(4)
C1C N1C C9C 115.2(4)
C15C N2C C14C 112.6(4)
C15C N2C C10C 113.5(4)
C14C N2C C10C 111.6(4)
C15C N2C H2EN 105(6)
C14C N2C H2EN 111(6)
C10C N2C H2EN 103(6)
O1C C1C N1C 119.0(4)
O1C C1C C2C 124.9(4)
N1C C1C C2C 116.1(4)
C3C C2C C1C 121.4(4)
C3C C2C H2E 119.3
C1C C2C H2E 119.3
C2C C3C C4C 120.5(5)
C2C C3C H3E 119.8
C4C C3C H3E 119.8
C5C C4C C3C 120.4(5)
C5C C4C H4E 119.8
C3C C4C H4E 119.8
C4C C5C N1C 119.5(4)
C4C C5C C6C 122.9(4)
N1C C5C C6C 117.5(4)
C5C C6C C15C 111.5(4)
C5C C6C C7C 111.4(4)
C15C C6C C7C 110.7(4)
C5C C6C H6E 107.7
C15C C6C H6E 107.7
C7C C6C H6E 107.7
C8C C7C C6C 106.1(4)
C8C C7C H7E 110.5
C6C C7C H7E 110.5
C8C C7C H7F 110.5
C6C C7C H7F 110.5
H7E C7C H7F 108.7
C7C C8C C9C 109.3(4)
C7C C8C C10C 112.9(4)
C9C C8C C10C 113.6(4)
C7C C8C H8E 106.8
C9C C8C H8E 106.8
C10C C8C H8E 106.8
N1C C9C C8C 115.3(4)
N1C C9C H9E 108.5
C8C C9C H9E 108.5
N1C C9C H9F 108.5
C8C C9C H9F 108.5
H9E C9C H9F 107.5
N2C C10C C11C 110.6(4)
N2C C10C C8C 108.9(4)
C11C C10C C8C 114.1(5)
N2C C10C H10E 107.7
C11C C10C H10E 107.7
C8C C10C H10E 107.7
C12C C11C C10C 113.1(5)
C12C C11C H11E 109.0
C10C C11C H11E 109.0
C12C C11C H11F 109.0
C10C C11C H11F 109.0
H11E C11C H11F 107.8
C13C C12C C11C 111.4(5)
C13C C12C H12E 109.3
C11C C12C H12E 109.3
C13C C12C H12F 109.3
C11C C12C H12F 109.3
H12E C12C H12F 108.0
C12C C13C C14C 109.7(5)
C12C C13C H13E 109.7
C14C C13C H13E 109.7
C12C C13C H13F 109.7
C14C C13C H13F 109.7
H13E C13C H13F 108.2
N2C C14C C13C 113.3(5)
N2C C14C H14E 108.9
C13C C14C H14E 108.9
N2C C14C H14F 108.9
C13C C14C H14F 108.9
H14E C14C H14F 107.7
N2C C15C C6C 112.0(4)
N2C C15C H15E 109.2
C6C C15C H15E 109.2
N2C C15C H15F 109.2
C6C C15C H15F 109.2
H15E C15C H15F 107.9
C5D N1D C1D 121.8(4)
C5D N1D C9D 123.8(4)
C1D N1D C9D 114.4(4)
C15D N2D C14D 111.9(4)
C15D N2D C10D 113.7(4)
C14D N2D C10D 113.0(4)
C15D N2D H2GN 111(3)
C14D N2D H2GN 104(3)
C10D N2D H2GN 103(3)
O1D C1D N1D 118.4(4)
O1D C1D C2D 125.3(4)
N1D C1D C2D 116.4(4)
C3D C2D C1D 120.9(5)
C3D C2D H2G 119.6
C1D C2D H2G 119.6
C2D C3D C4D 120.7(5)
C2D C3D H3G 119.6
C4D C3D H3G 119.6
C5D C4D C3D 119.9(5)
C5D C4D H4G 120.1
C3D C4D H4G 120.1
C4D C5D N1D 120.2(4)
C4D C5D C6D 121.8(4)
N1D C5D C6D 118.0(4)
C7D C6D C5D 111.8(4)
C7D C6D C15D 110.4(4)
C5D C6D C15D 110.0(4)
C7D C6D H6G 108.2
C5D C6D H6G 108.2
C15D C6D H6G 108.2
C6D C7D C8D 107.7(4)
C6D C7D H7G 110.2
C8D C7D H7G 110.2
C6D C7D H7H 110.2
C8D C7D H7H 110.2
H7G C7D H7H 108.5
C10D C8D C7D 111.0(4)
C10D C8D C9D 113.8(4)
C7D C8D C9D 109.0(4)
C10D C8D H8G 107.6
C7D C8D H8G 107.6
C9D C8D H8G 107.6
N1D C9D C8D 115.0(4)
N1D C9D H9G 108.5
C8D C9D H9G 108.5
N1D C9D H9H 108.5
C8D C9D H9H 108.5
H9G C9D H9H 107.5
N2D C10D C8D 111.3(4)
N2D C10D C11D 110.2(4)
C8D C10D C11D 112.3(4)
N2D C10D H10G 107.6
C8D C10D H10G 107.6
C11D C10D H10G 107.6
C12D C11D C10D 112.9(5)
C12D C11D H11G 109.0
C10D C11D H11G 109.0
C12D C11D H11H 109.0
C10D C11D H11H 109.0
H11G C11D H11H 107.8
C13D C12D C11D 109.8(5)
C13D C12D H12G 109.7
C11D C12D H12G 109.7
C13D C12D H12H 109.7
C11D C12D H12H 109.7
H12G C12D H12H 108.2
C12D C13D C14D 110.7(5)
C12D C13D H13G 109.5
C14D C13D H13G 109.5
C12D C13D H13H 109.5
C14D C13D H13H 109.5
H13G C13D H13H 108.1
N2D C14D C13D 111.0(4)
N2D C14D H14G 109.4
C13D C14D H14G 109.4
N2D C14D H14H 109.4
C13D C14D H14H 109.4
H14G C14D H14H 108.0
N2D C15D C6D 111.7(4)
N2D C15D H15G 109.3
C6D C15D H15G 109.3
N2D C15D H15H 109.3
C6D C15D H15H 109.3
H15G C15D H15H 107.9
O13 Cl1 O14 112.3(5)
O13 Cl1 O11 112.0(5)
O14 Cl1 O11 111.1(6)
O13 Cl1 O12 110.8(6)
O14 Cl1 O12 106.1(7)
O11 Cl1 O12 104.1(7)
O23 Cl2 O21 100.5(13)
O23 Cl2 O22 109.0(11)
O21 Cl2 O22 108.4(11)
O23 Cl2 O24 112.3(6)
O21 Cl2 O24 112.1(8)
O22 Cl2 O24 113.6(5)
O31 Cl3 O32 107.0(7)
O31 Cl3 O33 112.1(5)
O32 Cl3 O33 110.5(6)
O31 Cl3 O34 110.8(7)
O32 Cl3 O34 105.4(8)
O33 Cl3 O34 110.8(4)
O42 Cl4 O43 113.4(5)
O42 Cl4 O41 102.8(8)
O43 Cl4 O41 105.1(6)
O42 Cl4 O44 115.1(6)
O43 Cl4 O44 113.9(3)
O41 Cl4 O44 105.0(6)

loop_
_geom_bond_atom_site_label_1
_geom_bond_atom_site_label_2
_geom_bond_distance
O1A C1A 1.254(6)
N1A C5A 1.377(6)
N1A C1A 1.407(6)
N1A C9A 1.487(6)
N2A C15A 1.478(6)
N2A C14A 1.513(7)
N2A C10A 1.514(6)
N2A H2AN 1.03(6)
C1A C2A 1.414(8)
C2A C3A 1.349(8)
C2A H2A 0.9300
C3A C4A 1.414(8)
C3A H3A 0.9300
C4A C5A 1.357(7)
C4A H4A 0.9300
C5A C6A 1.505(7)
C6A C7A 1.520(7)
C6A C15A 1.523(7)
C6A H6A 0.9800
C7A C8A 1.522(7)
C7A H7A 0.9700
C7A H7B 0.9700
C8A C9A 1.526(7)
C8A C10A 1.536(8)
C8A H8A 0.9800
C9A H9A 0.9700
C9A H9B 0.9700
C10A C11A 1.521(7)
C10A H10A 0.9800
C11A C12A 1.550(10)
C11A H11A 0.9700
C11A H11B 0.9700
C12A C13A 1.507(9)
C12A H12A 0.9700
C12A H12B 0.9700
C13A C14A 1.500(7)
C13A H13A 0.9700
C13A H13B 0.9700
C14A H14A 0.9700
C14A H14B 0.9700
C15A H15A 0.9700
C15A H15B 0.9700
O1B C1B 1.253(6)
N1B C5B 1.379(6)
N1B C1B 1.397(6)
N1B C9B 1.490(6)
N2B C15B 1.479(6)
N2B C10B 1.519(6)
N2B C14B 1.524(6)
N2B H2CN 0.77(6)
C1B C2B 1.412(8)
C2B C3B 1.343(9)
C2B H2C 0.9300
C3B C4B 1.414(9)
C3B H3C 0.9300
C4B C5B 1.356(8)
C4B H4C 0.9300
C5B C6B 1.502(7)
C6B C7B 1.522(9)
C6B C15B 1.541(8)
C6B H6C 0.9800
C7B C8B 1.516(8)
C7B H7C 0.9700
C7B H7D 0.9700
C8B C10B 1.528(8)
C8B C9B 1.529(6)
C8B H8C 0.9800
C9B H9C 0.9700
C9B H9D 0.9700
C10B C11B 1.530(6)
C10B H10C 0.9800
C11B C12B 1.527(9)
C11B H11C 0.9700
C11B H11D 0.9700
C12B C13B 1.490(9)
C12B H12C 0.9700
C12B H12D 0.9700
C13B C14B 1.510(7)
C13B H13C 0.9700
C13B H13D 0.9700
C14B H14C 0.9700
C14B H14D 0.9700
C15B H15C 0.9700
C15B H15D 0.9700
O1C C1C 1.243(6)
N1C C5C 1.394(6)
N1C C1C 1.395(6)
N1C C9C 1.486(6)
N2C C15C 1.502(6)
N2C C14C 1.510(7)
N2C C10C 1.527(6)
N2C H2EN 0.91(9)
C1C C2C 1.432(7)
C2C C3C 1.351(8)
C2C H2E 0.9300
C3C C4C 1.393(8)
C3C H3E 0.9300
C4C C5C 1.359(7)
C4C H4E 0.9300
C5C C6C 1.504(6)
C6C C15C 1.520(7)
C6C C7C 1.524(7)
C6C H6E 0.9800
C7C C8C 1.512(7)
C7C H7E 0.9700
C7C H7F 0.9700
C8C C9C 1.526(6)
C8C C10C 1.541(8)
C8C H8E 0.9800
C9C H9E 0.9700
C9C H9F 0.9700
C10C C11C 1.527(6)
C10C H10E 0.9800
C11C C12C 1.518(10)
C11C H11E 0.9700
C11C H11F 0.9700
C12C C13C 1.517(10)
C12C H12E 0.9700
C12C H12F 0.9700
C13C C14C 1.521(7)
C13C H13E 0.9700
C13C H13F 0.9700
C14C H14E 0.9700
C14C H14F 0.9700
C15C H15E 0.9700
C15C H15F 0.9700
O1D C1D 1.252(6)
N1D C5D 1.380(6)
N1D C1D 1.399(5)
N1D C9D 1.480(6)
N2D C15D 1.492(6)
N2D C14D 1.509(6)
N2D C10D 1.515(6)
N2D H2GN 1.05(5)
C1D C2D 1.413(7)
C2D C3D 1.365(8)
C2D H2G 0.9300
C3D C4D 1.384(7)
C3D H3G 0.9300
C4D C5D 1.353(7)
C4D H4G 0.9300
C5D C6D 1.519(6)
C6D C7D 1.496(7)
C6D C15D 1.529(7)
C6D H6G 0.9800
C7D C8D 1.526(8)
C7D H7G 0.9700
C7D H7H 0.9700
C8D C10D 1.521(7)
C8D C9D 1.539(6)
C8D H8G 0.9800
C9D H9G 0.9700
C9D H9H 0.9700
C10D C11D 1.538(6)
C10D H10G 0.9800
C11D C12D 1.524(9)
C11D H11G 0.9700
C11D H11H 0.9700
C12D C13D 1.514(9)
C12D H12G 0.9700
C12D H12H 0.9700
C13D C14D 1.533(7)
C13D H13G 0.9700
C13D H13H 0.9700
C14D H14G 0.9700
C14D H14H 0.9700
C15D H15G 0.9700
C15D H15H 0.9700
Cl1 O13 1.381(6)
Cl1 O14 1.385(7)
Cl1 O11 1.387(7)
Cl1 O12 1.393(8)
Cl2 O23 1.285(8)
Cl2 O21 1.290(13)
Cl2 O22 1.302(8)
Cl2 O24 1.392(6)
Cl3 O31 1.377(7)
Cl3 O32 1.385(9)
Cl3 O33 1.389(5)
Cl3 O34 1.390(8)
Cl4 O42 1.362(8)
Cl4 O43 1.391(5)
Cl4 O41 1.400(10)
Cl4 O44 1.404(5)

loop_
_geom_hbond_atom_site_label_D
_geom_hbond_atom_site_label_H
_geom_hbond_atom_site_label_A
_geom_hbond_site_symmetry_A
_geom_hbond_distance_DH
_geom_hbond_distance_HA
_geom_hbond_distance_DA
_geom_hbond_angle_DHA
_geom_hbond_publ_flag
N2A H2AN O1B . 1.03(5) 1.91(6) 2.741(6) 136(5) y
N2B H2CN O1A . 0.77(7) 2.00(6) 2.742(5) 163(6) y
N2C H2EN O1D 1_655 0.90(9) 2.00(9) 2.735(6) 138(8) y
N2D H2GN O1C 1_455 1.05(5) 1.74(5) 2.754(5) 159(5) y
